data_4028743
loop_
_publ_author_name
'Wei Huang'
'Jian-Liang Ye'
'Wei Zheng'
'Han-Qing Dong'
'Bang-Guo Wei'

_publ_section_title
;
 Radical Migration-Addition of N-tert-Butanesulfinyl Imines with
 Organozinc Reagents
;
_journal_name_full 'Journal of Organic Chemistry'
_journal_page_first 11229
_journal_page_last 11237
_journal_paper_doi 10.1021/jo401640c
_journal_volume 78
_journal_year 2013
_chemical_absolute_configuration ad
_chemical_formula_sum 'C15 H22 Br N O3 S'
_chemical_formula_weight 376.31
_chemical_name_systematic
; 
 ? 
;
_space_group_IT_number 4
_symmetry_cell_setting monoclinic
_symmetry_space_group_name_Hall 'P 2yb'
_symmetry_space_group_name_H-M 'P 1 21 1'
_atom_sites_solution_hydrogens geom
_atom_sites_solution_primary direct
_atom_sites_solution_secondary difmap
_audit_creation_method SHELXL-97
_cell_angle_alpha 90.00
_cell_angle_beta 94.020(2)
_cell_angle_gamma 90.00
_cell_formula_units_Z 4
_cell_length_a 11.2067(14)
_cell_length_b 7.1568(9)
_cell_length_c 22.836(3)
_cell_measurement_reflns_used 2237
_cell_measurement_temperature 293(2)
_cell_measurement_theta_max 38.988
_cell_measurement_theta_min 5.282
_cell_volume 1827.0(4)
_computing_cell_refinement 'Bruker SMART'
_computing_data_collection 'Bruker SMART'
_computing_data_reduction 'Bruker SHELXTL'
_computing_molecular_graphics 'Bruker SHELXTL'
_computing_publication_material 'Bruker SHELXTL'
_computing_structure_refinement 'SHELXL-97 (Sheldrick, 1997)'
_computing_structure_solution 'SHELXS-97 (Sheldrick, 1990)'
_diffrn_ambient_temperature 293(2)
_diffrn_measured_fraction_theta_full 0.989
_diffrn_measured_fraction_theta_max 0.989
_diffrn_measurement_device_type 'CCD area detector'
_diffrn_measurement_method 'phi and omega scans'
_diffrn_radiation_monochromator graphite
_diffrn_radiation_source 'fine-focus sealed tube'
_diffrn_radiation_type MoK\a
_diffrn_radiation_wavelength 0.71073
_diffrn_reflns_av_R_equivalents 0.0778
_diffrn_reflns_av_sigmaI/netI 0.1279
_diffrn_reflns_limit_h_max 12
_diffrn_reflns_limit_h_min -14
_diffrn_reflns_limit_k_max 8
_diffrn_reflns_limit_k_min -9
_diffrn_reflns_limit_l_max 25
_diffrn_reflns_limit_l_min -29
_diffrn_reflns_number 10843
_diffrn_reflns_theta_full 27.00
_diffrn_reflns_theta_max 27.00
_diffrn_reflns_theta_min 1.79
_exptl_absorpt_coefficient_mu 2.372
_exptl_absorpt_correction_T_max 1.0000
_exptl_absorpt_correction_T_min 0.4343
_exptl_absorpt_correction_type empirical
_exptl_absorpt_process_details sadabs
_exptl_crystal_colour colorless
_exptl_crystal_density_diffrn 1.368
_exptl_crystal_description prismatic
_exptl_crystal_F_000 776
_exptl_crystal_size_max 0.436
_exptl_crystal_size_mid 0.369
_exptl_crystal_size_min 0.147
_refine_diff_density_max 0.473
_refine_diff_density_min -0.482
_refine_diff_density_rms 0.081
_refine_ls_abs_structure_details 'Flack H D (1983), Acta Cryst. A39, 876-881'
_refine_ls_abs_structure_Flack -0.005(12)
_refine_ls_extinction_coef 0.0207(14)
_refine_ls_extinction_expression Fc^*^=kFc[1+0.001xFc^2^\l^3^/sin(2\q)]^-1/4^
_refine_ls_extinction_method SHELXL
_refine_ls_goodness_of_fit_ref 0.827
_refine_ls_hydrogen_treatment constr
_refine_ls_matrix_type full
_refine_ls_number_parameters 388
_refine_ls_number_reflns 7378
_refine_ls_number_restraints 1
_refine_ls_restrained_S_all 0.827
_refine_ls_R_factor_all 0.1109
_refine_ls_R_factor_gt 0.0637
_refine_ls_shift/su_max 0.000
_refine_ls_shift/su_mean 0.000
_refine_ls_structure_factor_coef Fsqd
_refine_ls_weighting_details 'calc w=1/[\s^2^(Fo^2^)+(0.0711P)^2^+0.0000P] where P=(Fo^2^+2Fc^2^)/3'
_refine_ls_weighting_scheme calc
_refine_ls_wR_factor_gt 0.1373
_refine_ls_wR_factor_ref 0.1504
_reflns_number_gt 3653
_reflns_number_total 7378
_reflns_threshold_expression >2sigma(I)
_cod_data_source_file jo401640c_si_001.cif
_cod_data_source_block cd28166
_cod_original_cell_volume 1827.1(4)
_cod_database_code 4028743

loop_
_symmetry_equiv_pos_as_xyz
'x, y, z'
'-x, y+1/2, -z'

loop_
_atom_site_label
_atom_site_type_symbol
_atom_site_fract_x
_atom_site_fract_y
_atom_site_fract_z
_atom_site_U_iso_or_equiv
_atom_site_adp_type
_atom_site_occupancy
_atom_site_symmetry_multiplicity
_atom_site_calc_flag
_atom_site_refinement_flags
Br1 Br 1.43615(9) 0.89410(16) 0.74722(4) 0.1208(5) Uani 1 1 d .
Br2 Br 0.09303(9) 0.11055(16) -0.23505(4) 0.1176(5) Uani 1 1 d .
S1 S 1.03322(14) 0.3155(2) 0.57815(6) 0.0524(4) Uani 1 1 d .
S2 S 0.34449(14) 0.7650(2) -0.02950(7) 0.0525(4) Uani 1 1 d .
O1 O 0.7279(4) 0.5396(7) 0.5226(2) 0.0826(16) Uani 1 1 d .
O2 O 0.6816(4) 0.3285(7) 0.58846(18) 0.0728(14) Uani 1 1 d .
O3 O 0.9859(4) 0.2080(6) 0.52600(18) 0.0722(14) Uani 1 1 d .
O4 O 0.4040(5) 0.5344(8) 0.1296(2) 0.0845(16) Uani 1 1 d .
O5 O 0.2622(5) 0.7521(8) 0.1399(2) 0.0999(19) Uani 1 1 d .
O6 O 0.4407(4) 0.8846(7) -0.00142(19) 0.0749(13) Uani 1 1 d .
N1 N 0.9617(4) 0.5156(7) 0.58384(19) 0.0481(12) Uani 1 1 d .
H1A H 0.9888 0.6179 0.5701 0.058 Uiso 1 1 calc R
N2 N 0.3283(4) 0.5730(7) 0.00711(19) 0.0522(13) Uani 1 1 d .
H2 H 0.3675 0.4736 -0.0004 0.063 Uiso 1 1 calc R
C1 C 0.8516(5) 0.5106(9) 0.6129(2) 0.0419(14) Uani 1 1 d .
H1 H 0.8577 0.4081 0.6414 0.050 Uiso 1 1 calc R
C2 C 0.7461(6) 0.4680(10) 0.5688(3) 0.0563(17) Uani 1 1 d .
C3 C 0.5751(7) 0.2778(15) 0.5505(4) 0.114(4) Uani 1 1 d .
H3A H 0.5201 0.3825 0.5467 0.137 Uiso 1 1 calc R
H3B H 0.5977 0.2435 0.5117 0.137 Uiso 1 1 calc R
C4 C 0.5192(8) 0.1206(17) 0.5780(4) 0.120(3) Uani 1 1 d .
H4A H 0.5669 0.0106 0.5739 0.180 Uiso 1 1 calc R
H4B H 0.4407 0.1006 0.5594 0.180 Uiso 1 1 calc R
H4C H 0.5131 0.1466 0.6189 0.180 Uiso 1 1 calc R
C5 C 0.8302(6) 0.6923(9) 0.6469(3) 0.0598(18) Uani 1 1 d .
C6 C 0.7062(7) 0.6889(12) 0.6704(3) 0.086(2) Uani 1 1 d .
H6A H 0.6985 0.7919 0.6968 0.130 Uiso 1 1 calc R
H6B H 0.6956 0.5737 0.6909 0.130 Uiso 1 1 calc R
H6C H 0.6465 0.6989 0.6383 0.130 Uiso 1 1 calc R
C7 C 0.8445(7) 0.8625(10) 0.6094(3) 0.080(2) Uani 1 1 d .
H7A H 0.9247 0.8670 0.5970 0.120 Uiso 1 1 calc R
H7B H 0.8292 0.9727 0.6316 0.120 Uiso 1 1 calc R
H7C H 0.7889 0.8565 0.5755 0.120 Uiso 1 1 calc R
C8 C 0.9241(7) 0.6928(12) 0.7002(3) 0.089(3) Uani 1 1 d .
H8A H 1.0003 0.6544 0.6876 0.134 Uiso 1 1 calc R
H8B H 0.8994 0.6077 0.7295 0.134 Uiso 1 1 calc R
H8C H 0.9306 0.8164 0.7164 0.134 Uiso 1 1 calc R
C9 C 1.1709(5) 0.4128(9) 0.5565(3) 0.0551(16) Uani 1 1 d .
H9A H 1.2231 0.3118 0.5461 0.066 Uiso 1 1 calc R
H9B H 1.1542 0.4891 0.5218 0.066 Uiso 1 1 calc R
C10 C 1.2351(5) 0.5298(10) 0.6034(3) 0.0518(16) Uani 1 1 d .
C11 C 1.2319(7) 0.7221(10) 0.5997(3) 0.070(2) Uani 1 1 d .
H11 H 1.1905 0.7809 0.5682 0.084 Uiso 1 1 calc R
C12 C 1.2915(8) 0.8268(12) 0.6440(4) 0.085(2) Uani 1 1 d .
H12 H 1.2895 0.9565 0.6417 0.101 Uiso 1 1 calc R
C13 C 1.3498(7) 0.7480(16) 0.6884(3) 0.080(3) Uani 1 1 d .
C14 C 1.3572(7) 0.5579(16) 0.6946(4) 0.093(3) Uani 1 1 d .
H14 H 1.4003 0.5028 0.7263 0.112 Uiso 1 1 calc R
C15 C 1.2956(7) 0.4494(12) 0.6500(3) 0.081(2) Uani 1 1 d .
H15 H 1.2969 0.3198 0.6530 0.097 Uiso 1 1 calc R
C16 C 0.2449(5) 0.5760(9) 0.0529(3) 0.0541(16) Uani 1 1 d .
H16 H 0.1906 0.6820 0.0451 0.065 Uiso 1 1 calc R
C17 C 0.3148(7) 0.6114(12) 0.1117(3) 0.070(2) Uani 1 1 d .
C18 C 0.3273(10) 0.8126(16) 0.1980(3) 0.130(4) Uani 1 1 d .
H18A H 0.4125 0.7897 0.1977 0.156 Uiso 1 1 calc R
H18B H 0.3144 0.9444 0.2052 0.156 Uiso 1 1 calc R
C19 C 0.2746(10) 0.6981(15) 0.2421(4) 0.133(4) Uani 1 1 d .
H19A H 0.1894 0.7152 0.2394 0.200 Uiso 1 1 calc R
H19B H 0.3069 0.7345 0.2805 0.200 Uiso 1 1 calc R
H19C H 0.2928 0.5690 0.2355 0.200 Uiso 1 1 calc R
C20 C 0.1677(6) 0.3962(11) 0.0534(3) 0.072(2) Uani 1 1 d .
C21 C 0.0803(9) 0.4145(16) 0.1026(4) 0.122(3) Uani 1 1 d .
H21A H 0.1237 0.4011 0.1402 0.182 Uiso 1 1 calc R
H21B H 0.0205 0.3187 0.0980 0.182 Uiso 1 1 calc R
H21C H 0.0426 0.5349 0.1003 0.182 Uiso 1 1 calc R
C22 C 0.2455(8) 0.2202(11) 0.0606(4) 0.096(3) Uani 1 1 d .
H22A H 0.3037 0.2206 0.0317 0.145 Uiso 1 1 calc R
H22B H 0.1958 0.1113 0.0554 0.145 Uiso 1 1 calc R
H22C H 0.2855 0.2186 0.0991 0.145 Uiso 1 1 calc R
C23 C 0.0946(7) 0.3881(12) -0.0054(4) 0.099(3) Uani 1 1 d .
H23A H 0.0564 0.5065 -0.0131 0.148 Uiso 1 1 calc R
H23B H 0.0348 0.2923 -0.0041 0.148 Uiso 1 1 calc R
H23C H 0.1465 0.3603 -0.0359 0.148 Uiso 1 1 calc R
C24 C 0.4132(5) 0.6584(9) -0.0896(2) 0.0561(17) Uani 1 1 d .
H24A H 0.4386 0.7560 -0.1155 0.067 Uiso 1 1 calc R
H24B H 0.4842 0.5920 -0.0744 0.067 Uiso 1 1 calc R
C25 C 0.3352(6) 0.5269(9) -0.1244(2) 0.0525(16) Uani 1 1 d .
C26 C 0.3541(6) 0.3374(10) -0.1201(3) 0.0639(18) Uani 1 1 d .
H26 H 0.4169 0.2915 -0.0954 0.077 Uiso 1 1 calc R
C27 C 0.2808(7) 0.2162(10) -0.1521(3) 0.077(2) Uani 1 1 d .
H27 H 0.2934 0.0880 -0.1491 0.093 Uiso 1 1 calc R
C28 C 0.1904(7) 0.2837(13) -0.1879(3) 0.074(2) Uani 1 1 d .
C29 C 0.1658(7) 0.4686(13) -0.1926(3) 0.084(3) Uani 1 1 d .
H29 H 0.1018 0.5120 -0.2170 0.101 Uiso 1 1 calc R
C30 C 0.2386(7) 0.5894(12) -0.1602(3) 0.079(2) Uani 1 1 d .
H30 H 0.2227 0.7169 -0.1623 0.095 Uiso 1 1 calc R

loop_
_atom_site_aniso_label
_atom_site_aniso_U_11
_atom_site_aniso_U_22
_atom_site_aniso_U_33
_atom_site_aniso_U_23
_atom_site_aniso_U_13
_atom_site_aniso_U_12
Br1 0.0978(7) 0.1724(11) 0.0936(6) -0.0720(7) 0.0174(5) -0.0533(7)
Br2 0.1162(8) 0.1366(10) 0.0966(7) -0.0413(6) -0.0159(5) -0.0471(7)
S1 0.0665(10) 0.0447(9) 0.0454(8) -0.0057(7) 0.0002(7) 0.0006(8)
S2 0.0614(10) 0.0402(9) 0.0542(9) 0.0002(7) -0.0078(8) -0.0033(8)
O1 0.086(3) 0.100(4) 0.058(3) 0.028(3) -0.024(2) -0.030(3)
O2 0.069(3) 0.080(3) 0.066(3) 0.021(3) -0.019(2) -0.031(3)
O3 0.090(3) 0.066(3) 0.060(3) -0.026(2) 0.004(2) -0.013(3)
O4 0.087(4) 0.105(4) 0.060(3) -0.015(3) -0.006(3) 0.022(3)
O5 0.146(5) 0.095(4) 0.057(3) -0.029(3) -0.004(3) 0.042(4)
O6 0.082(3) 0.068(3) 0.074(3) -0.018(3) 0.002(3) -0.029(3)
N1 0.063(3) 0.032(3) 0.049(3) -0.005(2) 0.001(2) -0.003(2)
N2 0.064(3) 0.042(3) 0.051(3) -0.002(2) 0.004(3) 0.001(2)
C1 0.040(3) 0.047(4) 0.038(3) 0.005(3) 0.004(3) -0.004(3)
C2 0.053(4) 0.062(5) 0.053(4) 0.003(3) -0.002(3) -0.003(4)
C3 0.086(6) 0.146(9) 0.104(6) 0.058(6) -0.036(5) -0.076(6)
C4 0.095(6) 0.137(9) 0.124(7) -0.017(8) -0.023(6) -0.024(7)
C5 0.074(5) 0.047(4) 0.058(4) -0.008(3) 0.006(4) 0.000(3)
C6 0.094(6) 0.079(6) 0.090(6) 0.005(5) 0.033(5) 0.023(5)
C7 0.108(6) 0.044(5) 0.093(5) 0.005(4) 0.034(5) 0.008(4)
C8 0.100(6) 0.092(7) 0.074(5) -0.033(5) -0.006(4) -0.014(5)
C9 0.059(4) 0.055(4) 0.051(4) -0.020(3) 0.003(3) 0.010(3)
C10 0.041(4) 0.063(5) 0.051(4) -0.009(3) 0.002(3) 0.003(3)
C11 0.080(5) 0.055(5) 0.073(5) 0.005(4) 0.003(4) -0.010(4)
C12 0.104(6) 0.066(5) 0.085(6) -0.023(5) 0.015(5) -0.028(5)
C13 0.062(5) 0.124(9) 0.052(5) -0.027(5) 0.004(4) -0.019(5)
C14 0.083(6) 0.120(9) 0.071(5) -0.016(6) -0.028(4) 0.012(6)
C15 0.085(6) 0.071(5) 0.080(5) -0.023(4) -0.030(4) 0.015(4)
C16 0.057(4) 0.048(4) 0.057(4) 0.001(3) -0.001(3) 0.004(3)
C17 0.085(5) 0.069(5) 0.058(4) 0.007(4) 0.008(4) 0.010(5)
C18 0.213(12) 0.113(8) 0.064(5) -0.004(6) 0.012(6) 0.053(9)
C19 0.170(10) 0.117(9) 0.113(8) 0.009(7) 0.016(7) -0.007(8)
C20 0.056(4) 0.069(5) 0.091(5) 0.012(4) 0.013(4) -0.002(4)
C21 0.120(7) 0.123(8) 0.127(7) 0.011(7) 0.046(6) -0.017(7)
C22 0.109(7) 0.054(5) 0.127(7) 0.026(5) 0.009(6) -0.010(5)
C23 0.086(6) 0.072(6) 0.134(7) -0.013(6) -0.024(5) -0.020(5)
C24 0.057(4) 0.060(4) 0.050(4) 0.003(3) -0.009(3) -0.005(3)
C25 0.066(4) 0.057(5) 0.034(3) -0.001(3) -0.002(3) -0.006(3)
C26 0.071(4) 0.062(5) 0.055(4) -0.009(3) -0.014(3) 0.013(4)
C27 0.092(6) 0.055(5) 0.082(5) -0.019(4) -0.014(5) -0.001(4)
C28 0.079(5) 0.090(7) 0.052(4) -0.023(4) -0.005(4) -0.035(5)
C29 0.086(6) 0.082(6) 0.077(5) 0.008(5) -0.048(4) -0.004(5)
C30 0.096(6) 0.070(5) 0.065(4) 0.011(4) -0.032(4) -0.007(5)

loop_
_atom_type_symbol
_atom_type_description
_atom_type_scat_dispersion_real
_atom_type_scat_dispersion_imag
_atom_type_scat_source
C C 0.0033 0.0016 'International Tables Vol C Tables 4.2.6.8 and 6.1.1.4'
H H 0.0000 0.0000 'International Tables Vol C Tables 4.2.6.8 and 6.1.1.4'
N N 0.0061 0.0033 'International Tables Vol C Tables 4.2.6.8 and 6.1.1.4'
O O 0.0106 0.0060 'International Tables Vol C Tables 4.2.6.8 and 6.1.1.4'
S S 0.1246 0.1234 'International Tables Vol C Tables 4.2.6.8 and 6.1.1.4'
Br Br -0.2901 2.4595 'International Tables Vol C Tables 4.2.6.8 and 6.1.1.4'

loop_
_geom_angle_atom_site_label_1
_geom_angle_atom_site_label_2
_geom_angle_atom_site_label_3
_geom_angle
O3 S1 N1 111.4(3)
O3 S1 C9 104.2(3)
N1 S1 C9 96.7(3)
O6 S2 N2 111.7(3)
O6 S2 C24 103.8(3)
N2 S2 C24 95.9(3)
C2 O2 C3 115.1(5)
C17 O5 C18 115.3(6)
C1 N1 S1 116.8(4)
C1 N1 H1A 121.6
S1 N1 H1A 121.6
C16 N2 S2 117.3(4)
C16 N2 H2 121.3
S2 N2 H2 121.3
N1 C1 C2 110.5(5)
N1 C1 C5 112.3(5)
C2 C1 C5 111.0(5)
N1 C1 H1 107.6
C2 C1 H1 107.6
C5 C1 H1 107.6
O1 C2 O2 124.4(6)
O1 C2 C1 125.4(6)
O2 C2 C1 110.0(5)
C4 C3 O2 107.0(6)
C4 C3 H3A 110.3
O2 C3 H3A 110.3
C4 C3 H3B 110.3
O2 C3 H3B 110.3
H3A C3 H3B 108.6
C3 C4 H4A 109.5
C3 C4 H4B 109.5
H4A C4 H4B 109.5
C3 C4 H4C 109.5
H4A C4 H4C 109.5
H4B C4 H4C 109.5
C7 C5 C6 110.5(6)
C7 C5 C1 111.7(5)
C6 C5 C1 110.0(6)
C7 C5 C8 110.6(6)
C6 C5 C8 107.9(6)
C1 C5 C8 106.0(6)
C5 C6 H6A 109.5
C5 C6 H6B 109.5
H6A C6 H6B 109.5
C5 C6 H6C 109.5
H6A C6 H6C 109.5
H6B C6 H6C 109.5
C5 C7 H7A 109.5
C5 C7 H7B 109.5
H7A C7 H7B 109.5
C5 C7 H7C 109.5
H7A C7 H7C 109.5
H7B C7 H7C 109.5
C5 C8 H8A 109.5
C5 C8 H8B 109.5
H8A C8 H8B 109.5
C5 C8 H8C 109.5
H8A C8 H8C 109.5
H8B C8 H8C 109.5
C10 C9 S1 113.5(4)
C10 C9 H9A 108.9
S1 C9 H9A 108.9
C10 C9 H9B 108.9
S1 C9 H9B 108.9
H9A C9 H9B 107.7
C15 C10 C11 118.8(7)
C15 C10 C9 120.9(6)
C11 C10 C9 120.3(6)
C10 C11 C12 119.0(7)
C10 C11 H11 120.5
C12 C11 H11 120.5
C13 C12 C11 121.6(8)
C13 C12 H12 119.2
C11 C12 H12 119.2
C12 C13 C14 122.4(8)
C12 C13 Br1 120.9(9)
C14 C13 Br1 116.6(7)
C13 C14 C15 116.6(8)
C13 C14 H14 121.7
C15 C14 H14 121.7
C10 C15 C14 121.6(8)
C10 C15 H15 119.2
C14 C15 H15 119.2
N2 C16 C17 108.7(5)
N2 C16 C20 112.4(5)
C17 C16 C20 112.4(6)
N2 C16 H16 107.7
C17 C16 H16 107.7
C20 C16 H16 107.7
O4 C17 O5 124.5(7)
O4 C17 C16 126.2(7)
O5 C17 C16 109.2(7)
C19 C18 O5 104.4(9)
C19 C18 H18A 110.9
O5 C18 H18A 110.9
C19 C18 H18B 110.9
O5 C18 H18B 110.9
H18A C18 H18B 108.9
C18 C19 H19A 109.5
C18 C19 H19B 109.5
H19A C19 H19B 109.5
C18 C19 H19C 109.5
H19A C19 H19C 109.5
H19B C19 H19C 109.5
C23 C20 C22 109.2(7)
C23 C20 C21 108.4(6)
C22 C20 C21 112.1(7)
C23 C20 C16 106.9(6)
C22 C20 C16 111.6(5)
C21 C20 C16 108.5(7)
C20 C21 H21A 109.5
C20 C21 H21B 109.5
H21A C21 H21B 109.5
C20 C21 H21C 109.5
H21A C21 H21C 109.5
H21B C21 H21C 109.5
C20 C22 H22A 109.5
C20 C22 H22B 109.5
H22A C22 H22B 109.5
C20 C22 H22C 109.5
H22A C22 H22C 109.5
H22B C22 H22C 109.5
C20 C23 H23A 109.5
C20 C23 H23B 109.5
H23A C23 H23B 109.5
C20 C23 H23C 109.5
H23A C23 H23C 109.5
H23B C23 H23C 109.5
C25 C24 S2 114.4(4)
C25 C24 H24A 108.7
S2 C24 H24A 108.7
C25 C24 H24B 108.7
S2 C24 H24B 108.7
H24A C24 H24B 107.6
C26 C25 C30 118.1(6)
C26 C25 C24 120.5(6)
C30 C25 C24 121.3(6)
C27 C26 C25 120.2(6)
C27 C26 H26 119.9
C25 C26 H26 119.9
C28 C27 C26 119.6(7)
C28 C27 H27 120.2
C26 C27 H27 120.2
C27 C28 C29 122.6(7)
C27 C28 Br2 118.7(7)
C29 C28 Br2 118.6(7)
C28 C29 C30 117.6(7)
C28 C29 H29 121.2
C30 C29 H29 121.2
C29 C30 C25 121.8(8)
C29 C30 H30 119.1
C25 C30 H30 119.1

loop_
_geom_bond_atom_site_label_1
_geom_bond_atom_site_label_2
_geom_bond_distance
Br1 C13 1.911(8)
Br2 C28 1.929(7)
S1 O3 1.484(4)
S1 N1 1.651(5)
S1 C9 1.794(6)
S2 O6 1.487(4)
S2 N2 1.626(5)
S2 C24 1.792(6)
O1 C2 1.178(7)
O2 C2 1.329(8)
O2 C3 1.471(8)
O4 C17 1.189(8)
O5 C17 1.352(9)
O5 C18 1.529(10)
N1 C1 1.441(7)
N1 H1A 0.8600
N2 C16 1.450(7)
N2 H2 0.8600
C1 C2 1.528(8)
C1 C5 1.543(9)
C1 H1 0.9800
C3 C4 1.452(12)
C3 H3A 0.9700
C3 H3B 0.9700
C4 H4A 0.9600
C4 H4B 0.9600
C4 H4C 0.9600
C5 C7 1.504(10)
C5 C6 1.525(9)
C5 C8 1.552(9)
C6 H6A 0.9600
C6 H6B 0.9600
C6 H6C 0.9600
C7 H7A 0.9600
C7 H7B 0.9600
C7 H7C 0.9600
C8 H8A 0.9600
C8 H8B 0.9600
C8 H8C 0.9600
C9 C10 1.502(8)
C9 H9A 0.9700
C9 H9B 0.9700
C10 C15 1.350(9)
C10 C11 1.379(9)
C11 C12 1.392(10)
C11 H11 0.9300
C12 C13 1.295(11)
C12 H12 0.9300
C13 C14 1.369(13)
C14 C15 1.420(11)
C14 H14 0.9300
C15 H15 0.9300
C16 C17 1.529(9)
C16 C20 1.551(10)
C16 H16 0.9800
C18 C19 1.456(13)
C18 H18A 0.9700
C18 H18B 0.9700
C19 H19A 0.9600
C19 H19B 0.9600
C19 H19C 0.9600
C20 C23 1.524(10)
C20 C22 1.534(10)
C20 C21 1.546(10)
C21 H21A 0.9600
C21 H21B 0.9600
C21 H21C 0.9600
C22 H22A 0.9600
C22 H22B 0.9600
C22 H22C 0.9600
C23 H23A 0.9600
C23 H23B 0.9600
C23 H23C 0.9600
C24 C25 1.477(8)
C24 H24A 0.9700
C24 H24B 0.9700
C25 C26 1.375(9)
C25 C30 1.384(9)
C26 C27 1.371(9)
C26 H26 0.9300
C27 C28 1.347(10)
C27 H27 0.9300
C28 C29 1.354(11)
C29 C30 1.370(10)
C29 H29 0.9300
C30 H30 0.9300

loop_
_geom_hbond_atom_site_label_D
_geom_hbond_atom_site_label_H
_geom_hbond_atom_site_label_A
_geom_hbond_distance_DH
_geom_hbond_distance_HA
_geom_hbond_distance_DA
_geom_hbond_angle_DHA
_geom_hbond_site_symmetry_A
N2 H2 O6 0.86 2.24 2.930(7) 137.4 2_645
N1 H1A O3 0.86 2.32 2.956(6) 130.5 2_756

loop_
_geom_torsion_atom_site_label_1
_geom_torsion_atom_site_label_2
_geom_torsion_atom_site_label_3
_geom_torsion_atom_site_label_4
_geom_torsion
O3 S1 N1 C1 84.7(4)
C9 S1 N1 C1 -167.2(4)
O6 S2 N2 C16 89.7(5)
C24 S2 N2 C16 -162.9(4)
S1 N1 C1 C2 -88.3(5)
S1 N1 C1 C5 147.1(4)
C3 O2 C2 O1 -5.8(10)
C3 O2 C2 C1 178.4(7)
N1 C1 C2 O1 -46.4(9)
C5 C1 C2 O1 78.8(8)
N1 C1 C2 O2 129.3(5)
C5 C1 C2 O2 -105.4(6)
C2 O2 C3 C4 178.1(7)
N1 C1 C5 C7 50.1(7)
C2 C1 C5 C7 -74.1(7)
N1 C1 C5 C6 173.2(5)
C2 C1 C5 C6 48.9(7)
N1 C1 C5 C8 -70.4(6)
C2 C1 C5 C8 165.4(6)
O3 S1 C9 C10 179.8(5)
N1 S1 C9 C10 65.7(5)
S1 C9 C10 C15 75.8(7)
S1 C9 C10 C11 -103.4(7)
C15 C10 C11 C12 0.4(11)
C9 C10 C11 C12 179.5(6)
C10 C11 C12 C13 0.0(12)
C11 C12 C13 C14 0.3(13)
C11 C12 C13 Br1 177.6(6)
C12 C13 C14 C15 -1.0(14)
Br1 C13 C14 C15 -178.4(5)
C11 C10 C15 C14 -1.1(11)
C9 C10 C15 C14 179.7(7)
C13 C14 C15 C10 1.4(13)
S2 N2 C16 C17 -96.6(6)
S2 N2 C16 C20 138.3(5)
C18 O5 C17 O4 1.1(11)
C18 O5 C17 C16 -176.1(7)
N2 C16 C17 O4 -47.2(10)
C20 C16 C17 O4 77.9(9)
N2 C16 C17 O5 129.9(6)
C20 C16 C17 O5 -105.0(7)
C17 O5 C18 C19 -91.0(9)
N2 C16 C20 C23 -62.2(7)
C17 C16 C20 C23 174.8(6)
N2 C16 C20 C22 57.1(7)
C17 C16 C20 C22 -65.9(8)
N2 C16 C20 C21 -178.9(6)
C17 C16 C20 C21 58.1(8)
O6 S2 C24 C25 178.6(5)
N2 S2 C24 C25 64.6(5)
S2 C24 C25 C26 -106.9(7)
S2 C24 C25 C30 70.5(7)
C30 C25 C26 C27 2.0(11)
C24 C25 C26 C27 179.4(6)
C25 C26 C27 C28 0.2(11)
C26 C27 C28 C29 -2.0(13)
C26 C27 C28 Br2 177.2(6)
C27 C28 C29 C30 1.4(14)
Br2 C28 C29 C30 -177.9(6)
C28 C29 C30 C25 1.0(13)
C26 C25 C30 C29 -2.6(11)
C24 C25 C30 C29 179.9(7)
